data_7039103
loop_
_publ_author_name
'Wang, Peng'
'Hao, Xiaomin'
'Cheng, Jianhua'
'Chao, Jianbin'
'Chen, Xia'

_publ_section_title
;
 Aluminum chelates supported by \b-quinolyl enolate ligands: synthesis and
 ROP of \e-CL.
;
_journal_issue 22
_journal_name_full 'Dalton transactions (Cambridge, England : 2003)'
_journal_page_first 9088
_journal_page_last 9096
_journal_paper_doi 10.1039/c6dt00001k
_journal_volume 45
_journal_year 2016
_chemical_formula_moiety 'C20 H20 Al N O'
_chemical_formula_sum 'C20 H20 Al N O'
_chemical_formula_weight 317.35
_chemical_name_systematic
; 
 ? 
;
_space_group_IT_number 62
_symmetry_cell_setting orthorhombic
_symmetry_space_group_name_Hall '-P 2ac 2n'
_symmetry_space_group_name_H-M 'P n m a'
_atom_sites_solution_hydrogens geom
_atom_sites_solution_primary direct
_atom_sites_solution_secondary difmap
_audit_creation_method SHELXL-97
_audit_update_record
;
2015-12-20 deposited with the CCDC.
2016-04-25 downloaded from the CCDC.
;
_cell_angle_alpha 90.00
_cell_angle_beta 90.00
_cell_angle_gamma 90.00
_cell_formula_units_Z 4
_cell_length_a 19.546(4)
_cell_length_b 7.1870(14)
_cell_length_c 12.178(2)
_cell_measurement_reflns_used 4915
_cell_measurement_temperature 200(2)
_cell_measurement_theta_max 27.4793
_cell_measurement_theta_min 1.9701
_cell_volume 1710.7(6)
_computing_structure_refinement 'SHELXL-97 (Sheldrick, 1997)'
_computing_structure_solution 'SHELXS-97 (Sheldrick, 1990)'
_diffrn_ambient_temperature 200(2)
_diffrn_measured_fraction_theta_full 0.999
_diffrn_measured_fraction_theta_max 0.999
_diffrn_measurement_device_type 'Bruker APEX-II CCD'
_diffrn_measurement_method '\f and \w scans'
_diffrn_radiation_monochromator graphite
_diffrn_radiation_source 'fine-focus sealed tube'
_diffrn_radiation_type MoK\a
_diffrn_radiation_wavelength 0.71073
_diffrn_reflns_av_R_equivalents 0.0342
_diffrn_reflns_av_sigmaI/netI 0.0248
_diffrn_reflns_limit_h_max 22
_diffrn_reflns_limit_h_min -23
_diffrn_reflns_limit_k_max 8
_diffrn_reflns_limit_k_min -8
_diffrn_reflns_limit_l_max 14
_diffrn_reflns_limit_l_min -14
_diffrn_reflns_number 9283
_diffrn_reflns_theta_full 25.04
_diffrn_reflns_theta_max 25.04
_diffrn_reflns_theta_min 1.97
_exptl_absorpt_coefficient_mu 0.122
_exptl_absorpt_correction_T_max 0.967
_exptl_absorpt_correction_T_min 0.961
_exptl_absorpt_correction_type multi-scan
_exptl_crystal_colour yellow
_exptl_crystal_density_diffrn 1.232
_exptl_crystal_density_method 'not measured'
_exptl_crystal_description block
_exptl_crystal_F_000 672
_exptl_crystal_size_max 0.328
_exptl_crystal_size_mid 0.291
_exptl_crystal_size_min 0.279
_refine_diff_density_max 0.324
_refine_diff_density_min -0.416
_refine_diff_density_rms 0.127
_refine_ls_extinction_method none
_refine_ls_goodness_of_fit_ref 1.056
_refine_ls_hydrogen_treatment mixed
_refine_ls_matrix_type full
_refine_ls_number_parameters 138
_refine_ls_number_reflns 1652
_refine_ls_number_restraints 0
_refine_ls_restrained_S_all 1.056
_refine_ls_R_factor_all 0.0614
_refine_ls_R_factor_gt 0.0563
_refine_ls_shift/su_max 0.000
_refine_ls_shift/su_mean 0.000
_refine_ls_structure_factor_coef Fsqd
_refine_ls_weighting_details 'calc w=1/[\s^2^(Fo^2^)+(0.1100P)^2^+1.3100P] where P=(Fo^2^+2Fc^2^)/3'
_refine_ls_weighting_scheme calc
_refine_ls_wR_factor_gt 0.1675
_refine_ls_wR_factor_ref 0.1778
_reflns_number_gt 1641
_reflns_number_total 1652
_reflns_threshold_expression >2sigma(I)
_cod_data_source_file c6dt00001k2.cif
_cod_data_source_block 5b
_cod_depositor_comments 'Adding full bibliography for 7039100--7039104.cif.'
_cod_original_cell_volume 1710.8(6)
_cod_original_sg_symbol_H-M Pnma
_cod_database_code 7039103

loop_
_symmetry_equiv_pos_as_xyz
'x, y, z'
'-x+1/2, -y, z+1/2'
'-x, y+1/2, -z'
'x+1/2, -y+1/2, -z+1/2'
'-x, -y, -z'
'x-1/2, y, -z-1/2'
'x, -y-1/2, z'
'-x-1/2, y-1/2, z-1/2'

loop_
_atom_site_label
_atom_site_type_symbol
_atom_site_fract_x
_atom_site_fract_y
_atom_site_fract_z
_atom_site_U_iso_or_equiv
_atom_site_adp_type
_atom_site_occupancy
_atom_site_symmetry_multiplicity
_atom_site_calc_flag
_atom_site_refinement_flags
Al1 Al 0.08670(4) 0.2500 0.30593(7) 0.0283(3) Uani 1 2 d S
O1 O 0.10737(12) 0.2500 0.44734(19) 0.0498(8) Uani 1 2 d S
N1 N -0.01343(13) 0.2500 0.32189(19) 0.0268(6) Uani 1 2 d S
C1 C -0.04228(15) 0.2500 0.4231(2) 0.0268(7) Uani 1 2 d S
C2 C -0.11473(16) 0.2500 0.4338(3) 0.0355(8) Uani 1 2 d S
H2 H -0.1341 0.2500 0.5035 0.043 Uiso 1 2 calc SR
C3 C -0.15598(16) 0.2500 0.3449(3) 0.0346(8) Uani 1 2 d S
H3 H -0.2032 0.2500 0.3539 0.042 Uiso 1 2 calc SR
C4 C -0.12746(16) 0.2500 0.2383(3) 0.0305(7) Uani 1 2 d S
C5 C -0.16792(17) 0.2500 0.1423(3) 0.0373(8) Uani 1 2 d S
H5 H -0.2154 0.2500 0.1481 0.045 Uiso 1 2 calc SR
C6 C -0.13798(19) 0.2500 0.0412(3) 0.0450(9) Uani 1 2 d S
H6 H -0.1649 0.2500 -0.0217 0.054 Uiso 1 2 calc SR
C7 C -0.0666(2) 0.2500 0.0325(3) 0.0518(10) Uani 1 2 d S
H7 H -0.0464 0.2500 -0.0367 0.062 Uiso 1 2 calc SR
C8 C -0.02613(18) 0.2500 0.1240(3) 0.0443(9) Uani 1 2 d S
H8 H 0.0212 0.2500 0.1163 0.053 Uiso 1 2 calc SR
C9 C -0.05534(16) 0.2500 0.2295(2) 0.0311(7) Uani 1 2 d S
C10 C -0.00275(15) 0.2500 0.5222(2) 0.0309(7) Uani 1 2 d S
H10 H -0.0275 0.2500 0.5874 0.037 Uiso 1 2 calc SR
C11 C 0.06642(16) 0.2500 0.5324(2) 0.0277(7) Uani 1 2 d S
C12 C 0.10138(15) 0.2500 0.6402(2) 0.0280(7) Uani 1 2 d S
C13 C 0.06703(17) 0.2500 0.7400(3) 0.0405(8) Uani 1 2 d S
H13 H 0.0194 0.2500 0.7404 0.049 Uiso 1 2 calc SR
C14 C 0.10172(18) 0.2500 0.8385(3) 0.0472(10) Uani 1 2 d S
H14 H 0.0771 0.2500 0.9039 0.057 Uiso 1 2 calc SR
C15 C 0.17239(18) 0.2500 0.8420(3) 0.0375(8) Uani 1 2 d S
C16 C 0.20705(16) 0.2500 0.7424(3) 0.0389(8) Uani 1 2 d S
H16 H 0.2546 0.2500 0.7424 0.047 Uiso 1 2 calc SR
C17 C 0.17263(17) 0.2500 0.6440(3) 0.0375(8) Uani 1 2 d S
H17 H 0.1974 0.2500 0.5787 0.045 Uiso 1 2 calc SR
C18 C 0.2106(2) 0.2500 0.9490(3) 0.0533(10) Uani 1 2 d S
H18A H 0.2487 0.1662 0.9442 0.080 Uiso 0.50 1 calc PR
H18B H 0.1806 0.2105 1.0069 0.080 Uiso 0.50 1 calc PR
H18C H 0.2269 0.3733 0.9643 0.080 Uiso 0.50 1 calc PR
C19 C 0.12002(13) 0.0207(4) 0.2389(2) 0.0477(7) Uani 1 1 d .
H19A H 0.1691 0.0232 0.2359 0.072 Uiso 1 1 calc R
H19B H 0.1020 0.0099 0.1659 0.072 Uiso 1 1 calc R
H19C H 0.1054 -0.0839 0.2820 0.072 Uiso 1 1 calc R

loop_
_atom_site_aniso_label
_atom_site_aniso_U_11
_atom_site_aniso_U_22
_atom_site_aniso_U_33
_atom_site_aniso_U_23
_atom_site_aniso_U_13
_atom_site_aniso_U_12
Al1 0.0246(5) 0.0347(6) 0.0255(5) 0.000 0.0030(3) 0.000
O1 0.0267(11) 0.097(2) 0.0260(11) 0.000 0.0030(9) 0.000
N1 0.0281(13) 0.0294(13) 0.0228(12) 0.000 0.0005(10) 0.000
C1 0.0280(15) 0.0269(15) 0.0255(14) 0.000 0.0017(11) 0.000
C2 0.0286(16) 0.050(2) 0.0275(15) 0.000 0.0038(12) 0.000
C3 0.0230(15) 0.0486(19) 0.0324(16) 0.000 0.0009(12) 0.000
C4 0.0290(15) 0.0331(16) 0.0295(16) 0.000 -0.0033(12) 0.000
C5 0.0309(16) 0.048(2) 0.0333(16) 0.000 -0.0066(13) 0.000
C6 0.0433(19) 0.063(2) 0.0284(16) 0.000 -0.0101(14) 0.000
C7 0.045(2) 0.087(3) 0.0239(16) 0.000 0.0018(14) 0.000
C8 0.0334(17) 0.071(3) 0.0286(17) 0.000 0.0001(13) 0.000
C9 0.0289(15) 0.0383(17) 0.0260(15) 0.000 0.0011(12) 0.000
C10 0.0302(15) 0.0392(17) 0.0232(14) 0.000 0.0027(12) 0.000
C11 0.0289(15) 0.0265(15) 0.0276(15) 0.000 0.0009(12) 0.000
C12 0.0261(14) 0.0274(15) 0.0307(16) 0.000 -0.0017(12) 0.000
C13 0.0258(15) 0.065(2) 0.0308(16) 0.000 -0.0013(13) 0.000
C14 0.0347(18) 0.078(3) 0.0291(17) 0.000 -0.0001(14) 0.000
C15 0.0388(18) 0.0403(18) 0.0333(17) 0.000 -0.0100(14) 0.000
C16 0.0262(15) 0.049(2) 0.0416(18) 0.000 -0.0092(13) 0.000
C17 0.0294(16) 0.048(2) 0.0348(16) 0.000 0.0016(13) 0.000
C18 0.043(2) 0.076(3) 0.0412(19) 0.000 -0.0150(16) 0.000
C19 0.0471(14) 0.0408(14) 0.0553(15) -0.0013(12) 0.0094(11) 0.0067(12)

loop_
_atom_type_symbol
_atom_type_description
_atom_type_scat_dispersion_real
_atom_type_scat_dispersion_imag
_atom_type_scat_source
C C 0.0033 0.0016 'International Tables Vol C Tables 4.2.6.8 and 6.1.1.4'
H H 0.0000 0.0000 'International Tables Vol C Tables 4.2.6.8 and 6.1.1.4'
N N 0.0061 0.0033 'International Tables Vol C Tables 4.2.6.8 and 6.1.1.4'
O O 0.0106 0.0060 'International Tables Vol C Tables 4.2.6.8 and 6.1.1.4'
Al Al 0.0645 0.0514 'International Tables Vol C Tables 4.2.6.8 and 6.1.1.4'

loop_
_geom_angle_atom_site_label_1
_geom_angle_atom_site_label_2
_geom_angle_atom_site_label_3
_geom_angle
_geom_angle_site_symmetry_1
_geom_angle_site_symmetry_3
O1 Al1 C19 109.33(9) . 7_565
O1 Al1 C19 109.33(9) . .
C19 Al1 C19 115.29(16) 7_565 .
O1 Al1 N1 97.53(11) . .
C19 Al1 N1 111.93(9) 7_565 .
C19 Al1 N1 111.93(9) . .
C11 O1 Al1 129.1(2) . .
C1 N1 C9 119.4(2) . .
C1 N1 Al1 120.3(2) . .
C9 N1 Al1 120.39(19) . .
N1 C1 C2 119.9(3) . .
N1 C1 C10 122.8(3) . .
C2 C1 C10 117.4(3) . .
C3 C2 C1 121.4(3) . .
C2 C3 C4 120.1(3) . .
C5 C4 C3 122.7(3) . .
C5 C4 C9 119.7(3) . .
C3 C4 C9 117.6(3) . .
C6 C5 C4 120.5(3) . .
C5 C6 C7 119.8(3) . .
C8 C7 C6 121.0(3) . .
C7 C8 C9 120.7(3) . .
N1 C9 C8 120.0(3) . .
N1 C9 C4 121.7(3) . .
C8 C9 C4 118.3(3) . .
C11 C10 C1 127.9(3) . .
O1 C11 C10 122.4(3) . .
O1 C11 C12 114.8(3) . .
C10 C11 C12 122.8(3) . .
C13 C12 C17 117.0(3) . .
C13 C12 C11 123.6(3) . .
C17 C12 C11 119.4(3) . .
C14 C13 C12 121.6(3) . .
C13 C14 C15 121.2(3) . .
C14 C15 C16 117.5(3) . .
C14 C15 C18 121.6(3) . .
C16 C15 C18 121.0(3) . .
C17 C16 C15 121.5(3) . .
C16 C17 C12 121.2(3) . .

loop_
_geom_bond_atom_site_label_1
_geom_bond_atom_site_label_2
_geom_bond_distance
_geom_bond_site_symmetry_2
Al1 O1 1.769(2) .
Al1 C19 1.951(3) 7_565
Al1 C19 1.951(3) .
Al1 N1 1.967(3) .
O1 C11 1.309(4) .
N1 C1 1.355(4) .
N1 C9 1.391(4) .
C1 C2 1.422(4) .
C1 C10 1.433(4) .
C2 C3 1.349(4) .
C3 C4 1.413(4) .
C4 C5 1.411(4) .
C4 C9 1.414(4) .
C5 C6 1.363(5) .
C6 C7 1.399(5) .
C7 C8 1.367(5) .
C8 C9 1.407(4) .
C10 C11 1.358(4) .
C11 C12 1.480(4) .
C12 C13 1.389(4) .
C12 C17 1.393(4) .
C13 C14 1.378(5) .
C14 C15 1.382(5) .
C15 C16 1.389(5) .
C15 C18 1.502(4) .
C16 C17 1.375(4) .
